data_2222063
loop_
_publ_author_name
'Zhu, Kai'
'Wang, Yan-Hua'
'Liu, Hui'
'Han, Ping-Fang'
'Wei, Ping'

_publ_section_title
;
 4-Nitrobenzyl 2-chloroacetate
;
_journal_coeditor_code HK2695
_journal_issue 6
_journal_name_full 'Acta Crystallographica Section E'
_journal_page_first o1423
_journal_paper_doi 10.1107/S1600536809019278
_journal_volume 65
_journal_year 2009
_chemical_formula_iupac 'C9 H8 Cl N O4'
_chemical_formula_moiety 'C9 H8 Cl N O4'
_chemical_formula_sum 'C9 H8 Cl N O4'
_chemical_formula_weight 229.61
_chemical_name_systematic
;
4-Nitrobenzyl 2-chloroacetate
;
_space_group_IT_number 15
_symmetry_cell_setting monoclinic
_symmetry_space_group_name_Hall '-C 2yc'
_symmetry_space_group_name_H-M 'C 1 2/c 1'
_atom_sites_solution_hydrogens geom
_atom_sites_solution_primary direct
_atom_sites_solution_secondary difmap
_audit_creation_method SHELXL-97
_cell_angle_alpha 90.00
_cell_angle_beta 108.30(3)
_cell_angle_gamma 90.00
_cell_formula_units_Z 8
_cell_length_a 13.636(3)
_cell_length_b 8.1570(16)
_cell_length_c 18.878(4)
_cell_measurement_reflns_used 25
_cell_measurement_temperature 294(2)
_cell_measurement_theta_max 13
_cell_measurement_theta_min 9
_cell_volume 1993.6(8)
_computing_cell_refinement 'CAD-4 Software (Enraf--Nonius, 1989)'
_computing_data_collection 'CAD-4 Software (Enraf--Nonius, 1989)'
_computing_data_reduction 'XCAD4 (Harms & Wocadlo, 1995)'
_computing_molecular_graphics 'ORTEP-3 for Windows (Farrugia, 1997)'
_computing_publication_material 'SHELXL97 (Sheldrick, 2008) and PLATON (Spek, 2009)'
_computing_structure_refinement 'SHELXL97 (Sheldrick, 2008)'
_computing_structure_solution 'SHELXS97 (Sheldrick, 2008)'
_diffrn_ambient_temperature 294(2)
_diffrn_measured_fraction_theta_full 0.998
_diffrn_measured_fraction_theta_max 0.998
_diffrn_measurement_device_type 'Enraf--Nonius CAD-4'
_diffrn_measurement_method \w/2\q
_diffrn_radiation_monochromator graphite
_diffrn_radiation_source 'fine-focus sealed tube'
_diffrn_radiation_type MoK\a
_diffrn_radiation_wavelength 0.71073
_diffrn_reflns_av_R_equivalents 0.0552
_diffrn_reflns_av_sigmaI/netI 0.0577
_diffrn_reflns_limit_h_max 0
_diffrn_reflns_limit_h_min -16
_diffrn_reflns_limit_k_max 0
_diffrn_reflns_limit_k_min -9
_diffrn_reflns_limit_l_max 22
_diffrn_reflns_limit_l_min -21
_diffrn_reflns_number 1892
_diffrn_reflns_theta_full 25.28
_diffrn_reflns_theta_max 25.28
_diffrn_reflns_theta_min 2.27
_diffrn_standards_decay_% 1
_diffrn_standards_interval_time 120
_diffrn_standards_number 3
_exptl_absorpt_coefficient_mu 0.376
_exptl_absorpt_correction_T_max 0.9634
_exptl_absorpt_correction_T_min 0.8956
_exptl_absorpt_correction_type psi-scan
_exptl_absorpt_process_details '(North <i>et al.</i>,  1968)'
_exptl_crystal_colour colorless
_exptl_crystal_density_diffrn 1.530
_exptl_crystal_density_method 'not measured'
_exptl_crystal_description block
_exptl_crystal_F_000 944
_exptl_crystal_size_max 0.30
_exptl_crystal_size_mid 0.20
_exptl_crystal_size_min 0.10
_refine_diff_density_max 0.312
_refine_diff_density_min -0.283
_refine_ls_extinction_method none
_refine_ls_goodness_of_fit_ref 1.000
_refine_ls_hydrogen_treatment constr
_refine_ls_matrix_type full
_refine_ls_number_parameters 136
_refine_ls_number_reflns 1814
_refine_ls_number_restraints 0
_refine_ls_restrained_S_all 1.000
_refine_ls_R_factor_all 0.1084
_refine_ls_R_factor_gt 0.0680
_refine_ls_shift/su_max 0.000
_refine_ls_shift/su_mean 0.000
_refine_ls_structure_factor_coef Fsqd
_refine_ls_weighting_details 'calc w=1/[\s^2^(Fo^2^)+(0.1P)^2^+2P] where P=(Fo^2^+2Fc^2^)/3'
_refine_ls_weighting_scheme calc
_refine_ls_wR_factor_gt 0.1682
_refine_ls_wR_factor_ref 0.1914
_reflns_number_gt 1132
_reflns_number_total 1814
_reflns_threshold_expression I>2\s(I)
_cod_data_source_file hk2695.cif
_cod_data_source_block I
_cod_original_cell_volume 1993.5(8)
_cod_original_sg_symbol_Hall '-C 2yc '
_cod_original_sg_symbol_H-M 'C 2/c'
_cod_database_code 2222063
_cod_database_fobs_code 2222063

loop_
_symmetry_equiv_pos_as_xyz
'x, y, z'
'-x, y, -z+1/2'
'x+1/2, y+1/2, z'
'-x+1/2, y+1/2, -z+1/2'
'-x, -y, -z'
'x, -y, z-1/2'
'-x+1/2, -y+1/2, -z'
'x+1/2, -y+1/2, z-1/2'

loop_
_atom_site_type_symbol
_atom_site_label
_atom_site_fract_x
_atom_site_fract_y
_atom_site_fract_z
_atom_site_U_iso_or_equiv
_atom_site_adp_type
_atom_site_calc_flag
_atom_site_refinement_flags
_atom_site_occupancy
_atom_site_disorder_assembly
_atom_site_disorder_group
Cl Cl 0.85639(10) 0.10201(17) 0.74171(7) 0.0745(5) Uani d . 1 . .
O O1 0.6449(2) 0.0812(4) 0.75755(16) 0.0561(8) Uani d . 1 . .
O O2 0.6848(2) 0.2403(4) 0.86053(15) 0.0528(8) Uani d . 1 . .
O O3 0.6555(4) -0.3688(5) 1.1134(2) 0.1110(17) Uani d . 1 . .
O O4 0.6159(3) -0.5146(4) 1.0154(2) 0.0854(11) Uani d . 1 . .
N N 0.6314(3) -0.3823(5) 1.0467(2) 0.0567(10) Uani d . 1 . .
C C1 0.8107(3) 0.2211(5) 0.8028(3) 0.0578(11) Uani d . 1 . .
H H1A 0.8582 0.2114 0.8531 0.069 Uiso calc R 1 . .
H H1B 0.8085 0.3355 0.7883 0.069 Uiso calc R 1 . .
C C2 0.7037(3) 0.1679(5) 0.8022(2) 0.0444(9) Uani d . 1 . .
C C3 0.5855(3) 0.2023(5) 0.8709(2) 0.0531(11) Uani d . 1 . .
H H3A 0.5334 0.1868 0.8228 0.064 Uiso calc R 1 . .
H H3B 0.5641 0.2927 0.8961 0.064 Uiso calc R 1 . .
C C4 0.5956(3) 0.0483(5) 0.9169(2) 0.0411(9) Uani d . 1 . .
C C5 0.6365(3) 0.0540(5) 0.9945(2) 0.0518(10) Uani d . 1 . .
H H5A 0.6568 0.1545 1.0177 0.062 Uiso calc R 1 . .
C C6 0.6476(3) -0.0835(5) 1.0369(2) 0.0544(11) Uani d . 1 . .
H H6A 0.6741 -0.0768 1.0886 0.065 Uiso calc R 1 . .
C C7 0.6192(3) -0.2331(5) 1.0024(2) 0.0465(10) Uani d . 1 . .
C C8 0.5789(3) -0.2437(5) 0.9254(2) 0.0505(10) Uani d . 1 . .
H H8A 0.5596 -0.3446 0.9023 0.061 Uiso calc R 1 . .
C C9 0.5679(3) -0.1045(5) 0.8843(2) 0.0507(10) Uani d . 1 . .
H H9A 0.5411 -0.1116 0.8326 0.061 Uiso calc R 1 . .

loop_
_atom_site_aniso_label
_atom_site_aniso_U_11
_atom_site_aniso_U_22
_atom_site_aniso_U_33
_atom_site_aniso_U_12
_atom_site_aniso_U_13
_atom_site_aniso_U_23
Cl 0.0709(9) 0.0894(9) 0.0776(9) -0.0099(7) 0.0438(7) -0.0052(7)
O1 0.0460(17) 0.0621(18) 0.0581(17) -0.0091(14) 0.0132(14) -0.0194(15)
O2 0.0569(18) 0.0581(17) 0.0450(15) -0.0098(14) 0.0182(13) -0.0066(13)
O3 0.195(5) 0.079(3) 0.056(2) -0.008(3) 0.036(3) 0.008(2)
O4 0.104(3) 0.056(2) 0.097(3) 0.005(2) 0.033(2) 0.009(2)
N 0.055(2) 0.052(2) 0.066(3) 0.0018(18) 0.0231(19) 0.0086(19)
C1 0.054(3) 0.061(3) 0.060(3) -0.012(2) 0.020(2) -0.004(2)
C2 0.040(2) 0.043(2) 0.046(2) -0.0012(19) 0.0078(18) 0.0066(19)
C3 0.045(2) 0.059(3) 0.059(3) 0.0026(19) 0.023(2) -0.004(2)
C4 0.036(2) 0.047(2) 0.044(2) -0.0013(17) 0.0165(16) -0.0054(17)
C5 0.053(3) 0.048(2) 0.055(3) -0.007(2) 0.018(2) -0.012(2)
C6 0.052(3) 0.061(3) 0.046(2) -0.003(2) 0.0091(19) -0.010(2)
C7 0.035(2) 0.056(2) 0.051(2) 0.0016(19) 0.0182(18) 0.002(2)
C8 0.056(3) 0.044(2) 0.052(2) -0.011(2) 0.019(2) -0.004(2)
C9 0.051(2) 0.063(3) 0.039(2) -0.008(2) 0.0163(18) -0.009(2)

loop_
_atom_type_symbol
_atom_type_description
_atom_type_scat_dispersion_real
_atom_type_scat_dispersion_imag
_atom_type_scat_source
C C 0.0033 0.0016 'International Tables Vol C Tables 4.2.6.8 and 6.1.1.4'
H H 0.0000 0.0000 'International Tables Vol C Tables 4.2.6.8 and 6.1.1.4'
N N 0.0061 0.0033 'International Tables Vol C Tables 4.2.6.8 and 6.1.1.4'
O O 0.0106 0.0060 'International Tables Vol C Tables 4.2.6.8 and 6.1.1.4'
Cl Cl 0.1484 0.1585 'International Tables Vol C Tables 4.2.6.8 and 6.1.1.4'

loop_
_geom_angle_atom_site_label_1
_geom_angle_atom_site_label_2
_geom_angle_atom_site_label_3
_geom_angle_site_symmetry_1
_geom_angle_site_symmetry_3
_geom_angle
_geom_angle_publ_flag
C2 O2 C3 . . 116.2(3) ?
O3 N O4 . . 122.7(4) ?
O3 N C7 . . 118.0(4) ?
O4 N C7 . . 119.4(4) ?
C2 C1 Cl . . 111.9(3) ?
C2 C1 H1A . . 109.2 ?
Cl C1 H1A . . 109.2 ?
C2 C1 H1B . . 109.2 ?
Cl C1 H1B . . 109.2 ?
H1A C1 H1B . . 107.9 ?
O1 C2 O2 . . 125.3(4) ?
O1 C2 C1 . . 127.2(4) ?
O2 C2 C1 . . 107.4(3) ?
O2 C3 C4 . . 109.5(3) ?
O2 C3 H3A . . 109.8 ?
C4 C3 H3A . . 109.8 ?
O2 C3 H3B . . 109.8 ?
C4 C3 H3B . . 109.8 ?
H3A C3 H3B . . 108.2 ?
C9 C4 C5 . . 117.4(4) ?
C9 C4 C3 . . 121.9(3) ?
C5 C4 C3 . . 120.7(4) ?
C6 C5 C4 . . 121.7(4) ?
C6 C5 H5A . . 119.2 ?
C4 C5 H5A . . 119.2 ?
C5 C6 C7 . . 119.3(4) ?
C5 C6 H6A . . 120.4 ?
C7 C6 H6A . . 120.4 ?
C6 C7 C8 . . 120.7(4) ?
C6 C7 N . . 120.2(4) ?
C8 C7 N . . 119.1(4) ?
C9 C8 C7 . . 118.9(4) ?
C9 C8 H8A . . 120.5 ?
C7 C8 H8A . . 120.5 ?
C8 C9 C4 . . 122.1(4) ?
C8 C9 H9A . . 119.0 ?
C4 C9 H9A . . 119.0 ?

loop_
_geom_bond_atom_site_label_1
_geom_bond_atom_site_label_2
_geom_bond_site_symmetry_2
_geom_bond_distance
_geom_bond_publ_flag
Cl C1 . 1.765(4) ?
O1 C2 . 1.195(5) ?
O2 C2 . 1.344(5) ?
O2 C3 . 1.461(5) ?
N O3 . 1.203(5) ?
N O4 . 1.217(5) ?
N C7 . 1.457(5) ?
C1 C2 . 1.519(6) ?
C1 H1A . 0.9700 ?
C1 H1B . 0.9700 ?
C3 C4 . 1.509(6) ?
C3 H3A . 0.9700 ?
C3 H3B . 0.9700 ?
C4 C9 . 1.389(5) ?
C4 C5 . 1.394(5) ?
C5 C6 . 1.359(6) ?
C5 H5A . 0.9300 ?
C6 C7 . 1.381(6) ?
C6 H6A . 0.9300 ?
C7 C8 . 1.385(6) ?
C8 C9 . 1.357(6) ?
C8 H8A . 0.9300 ?
C9 H9A . 0.9300 ?

loop_
_geom_hbond_atom_site_label_D
_geom_hbond_atom_site_label_H
_geom_hbond_atom_site_label_A
_geom_hbond_site_symmetry_A
_geom_hbond_distance_DH
_geom_hbond_distance_HA
_geom_hbond_distance_DA
_geom_hbond_angle_DHA
C1 H1B O1 4_656 0.97 2.35 3.275(5) 160
C3 H3A O1 2_656 0.97 2.58 3.456(5) 151

loop_
_geom_torsion_atom_site_label_1
_geom_torsion_atom_site_label_2
_geom_torsion_atom_site_label_3
_geom_torsion_atom_site_label_4
_geom_torsion_site_symmetry_1
_geom_torsion_site_symmetry_2
_geom_torsion_site_symmetry_3
_geom_torsion_site_symmetry_4
_geom_torsion
_geom_torsion_publ_flag
C3 O2 C2 O1 . . . . 2.8(6) ?
C3 O2 C2 C1 . . . . -178.9(3) ?
Cl C1 C2 O1 . . . . -14.4(6) ?
Cl C1 C2 O2 . . . . 167.3(3) ?
C2 O2 C3 C4 . . . . 86.8(4) ?
O2 C3 C4 C9 . . . . -96.3(4) ?
O2 C3 C4 C5 . . . . 81.6(5) ?
C9 C4 C5 C6 . . . . -1.1(6) ?
C3 C4 C5 C6 . . . . -179.1(4) ?
C4 C5 C6 C7 . . . . 1.0(7) ?
C5 C6 C7 C8 . . . . -0.5(6) ?
C5 C6 C7 N . . . . 179.3(4) ?
O3 N C7 C6 . . . . 8.3(6) ?
O4 N C7 C6 . . . . -172.6(4) ?
O3 N C7 C8 . . . . -171.9(5) ?
O4 N C7 C8 . . . . 7.3(6) ?
C6 C7 C8 C9 . . . . 0.1(6) ?
N C7 C8 C9 . . . . -179.7(4) ?
C7 C8 C9 C4 . . . . -0.2(6) ?
C5 C4 C9 C8 . . . . 0.7(6) ?
C3 C4 C9 C8 . . . . 178.6(4) ?

loop_
_cod_related_entry_id
_cod_related_entry_database
_cod_related_entry_code
1 ChemSpider 13974606
